data_4332804
loop_
_publ_author_name
'Petrykin, Valery'
'Kakihana, Masato'
'Yoshioka, Kohtaro'
'Sasaki, Satoshi'
'Ueda, Yoshihiro'
'Tomita, Koji'
'Nakamura, Yoshiyuki'
'Shiro, Motoo'
'Kudo, Akihiko'

_publ_section_title
;
 Synthesis and Structure of New Water-Soluble and Stable Tantalum
 Compound:&#x00A0; Ammonium Tetralactatodiperoxo-\m-oxo-ditantalate(V)
;
_journal_issue 23
_journal_name_full 'Inorganic Chemistry'
_journal_page_first 9251
_journal_page_last 9256
_journal_paper_doi 10.1021/ic060861u
_journal_volume 45
_journal_year 2006
_chemical_absolute_configuration 'CHOOSE rm ad rmad syn or unk'
_chemical_formula_moiety 'C12 H16 O17 Ta2, 4(H4 N), 3(H2 O)'
_chemical_formula_sum 'C12 H38 N4 O20 Ta2'
_chemical_formula_weight 920.34
_space_group_IT_number 5
_symmetry_cell_setting monoclinic
_symmetry_Int_Tables_number 5
_symmetry_space_group_name_Hall 'C 2y'
_symmetry_space_group_name_H-M 'C 1 2 1'
_cell_angle_alpha 90
_cell_angle_beta 116.30(5)
_cell_angle_gamma 90
_cell_formula_units_Z 2
_cell_length_a 13.85(2)
_cell_length_b 9.06(1)
_cell_length_c 12.32(2)
_cell_measurement_reflns_used 7013
_cell_measurement_temperature 93.1
_cell_measurement_theta_max 30.2
_cell_measurement_theta_min 3.3
_cell_volume 1386(3)
_computing_cell_refinement 'PROCESS-AUTO (Rigaku, 1998)'
_computing_data_collection 'PROCESS-AUTO (Rigaku, 1998)'
_computing_data_reduction 'CrystalStructure 2003 (R/MSC, Rigaku, 2003)'
_computing_molecular_graphics 'ORTEP (Johnson, 1976)'
_computing_publication_material 'CrystalStructure 2003 (R/MSC, Rigaku, 2003)'
_computing_structure_refinement 'SHELXL97 (Sheldrick, 1997)'
_computing_structure_solution 'SHELXS97 (Sheldrick, 1997)'
_diffrn_detector_area_resol_mean 10.00
_diffrn_measured_fraction_theta_full 0.9916
_diffrn_measured_fraction_theta_max 0.9916
_diffrn_measurement_device_type 'Rigaku RAXIS-RAPID'
_diffrn_measurement_method \w
_diffrn_radiation_type 'Mo K\a'
_diffrn_radiation_wavelength 0.7107
_diffrn_reflns_av_R_equivalents 0.083
_diffrn_reflns_limit_h_max 19
_diffrn_reflns_limit_h_min -15
_diffrn_reflns_limit_k_max 12
_diffrn_reflns_limit_k_min -12
_diffrn_reflns_limit_l_max 17
_diffrn_reflns_limit_l_min -16
_diffrn_reflns_number 8125
_diffrn_reflns_theta_full 30.03
_diffrn_reflns_theta_max 30.03
_exptl_absorpt_coefficient_mu 7.967
_exptl_absorpt_correction_T_max 0.853
_exptl_absorpt_correction_T_min 0.416
_exptl_absorpt_correction_type multi-scan
_exptl_absorpt_process_details
;
    Higashi, T. (1995). Program for Absorption Correction.
    Rigaku Corporation, Tokyo, Japan.
;
_exptl_crystal_colour colorless
_exptl_crystal_density_diffrn 2.205
_exptl_crystal_density_method 'not measured'
_exptl_crystal_description platelet
_exptl_crystal_F_000 888.00
_exptl_crystal_size_max 0.10
_exptl_crystal_size_mid 0.07
_exptl_crystal_size_min 0.02
_refine_diff_density_max 2.16
_refine_diff_density_min -2.03
_refine_ls_abs_structure_details 'Flack, H. D. (1983), Acta Cryst. A39, 876-881.  1859 Friedel Pairs'
_refine_ls_abs_structure_Flack -0.01(2)
_refine_ls_extinction_coef 0.0014(2)
_refine_ls_extinction_method SHELXL97
_refine_ls_goodness_of_fit_ref 0.910
_refine_ls_hydrogen_treatment refall
_refine_ls_number_parameters 175
_refine_ls_number_reflns 3990
_refine_ls_R_factor_gt 0.0540
_refine_ls_shift/su_max 0.0010
_refine_ls_structure_factor_coef Fsqd
_refine_ls_weighting_details 'w = 1/[\s^2^(Fo^2^)+(0.0383P)^2^+0.0000P] where P=(Fo^2^+2Fc^2^)/3'
_refine_ls_weighting_scheme calc
_refine_ls_wR_factor_ref 0.1200
_reflns_number_gt 2166
_reflns_number_total 3990
_reflns_threshold_expression F^2^>2.0\s(F^2^)
_cod_data_source_file ic060861usup1.cif
_cod_data_source_block '_kakihana'
_cod_original_cell_volume 1385(3)
_cod_original_formula_sum 'C12 H38 N4 O20 Ta2 '
_cod_database_code 4332804

loop_
_symmetry_equiv_pos_site_id
_symmetry_equiv_pos_as_xyz
1 +X,+Y,+Z
2 -X,+Y,-Z
3 1/2+X,1/2+Y,+Z
4 1/2-X,1/2+Y,-Z

loop_
_atom_site_label
_atom_site_type_symbol
_atom_site_fract_x
_atom_site_fract_y
_atom_site_fract_z
_atom_site_U_iso_or_equiv
_atom_site_adp_type
_atom_site_occupancy
_atom_site_symmetry_multiplicity
_atom_site_calc_flag
_atom_site_refinement_flags
_atom_site_attached_hydrogens
Ta1 Ta 0.63039(3) 0.46551(7) 0.64564(4) 0.0353(2) Uani 1.00 1 d . 0
O1 O 0.5443(7) 0.280(1) 0.6688(9) 0.040(2) Uani 1.00 1 d . 0
O2 O 0.5335(8) 0.033(1) 0.669(1) 0.065(3) Uani 1.00 1 d . 0
O3 O 0.700(1) 0.291(1) 0.613(1) 0.039(3) Uani 1.00 1 d . 0
O4 O 0.5441(7) 0.576(1) 0.7285(8) 0.035(2) Uani 1.00 1 d . 0
O5 O 0.5531(9) 0.669(1) 0.9016(9) 0.057(3) Uani 1.00 1 d . 0
O6 O 0.7239(6) 0.451(2) 0.8238(6) 0.039(3) Uani 1.00 1 d . 0
O7 O 0.5000 0.495(1) 0.5000 0.036(4) Uani 1.00 2 d S 0
O8 O 0.7328(8) 0.558(1) 0.5982(9) 0.045(2) Uani 1.00 1 d . 0
O9 O 0.687(1) 0.674(1) 0.647(1) 0.044(3) Uani 1.00 1 d . 0
O10 O 1.0000 0.894(1) 1.0000 0.061(4) Uani 1.00 2 d S 2
O11 O 0.9390(8) 0.425(1) 0.8737(8) 0.054(3) Uani 1.00 1 d . 2
N1 N 0.9142(9) 0.731(1) 0.791(1) 0.044(3) Uani 1.00 1 d . 4
N2 N 0.6045(9) 0.793(1) 0.415(1) 0.042(3) Uani 1.00 1 d . 4
C1 C 0.578(1) 0.147(2) 0.657(1) 0.055(4) Uani 1.00 1 d . 0
C2 C 0.669(1) 0.144(2) 0.621(1) 0.052(4) Uani 1.00 1 d . 0
C3 C 0.762(1) 0.051(2) 0.708(1) 0.057(4) Uani 1.00 1 d . 0
C4 C 0.592(1) 0.594(1) 0.844(1) 0.040(3) Uani 1.00 1 d . 0
C5 C 0.697(1) 0.514(1) 0.911(1) 0.039(3) Uani 1.00 1 d . 0
C6 C 0.790(1) 0.612(2) 0.995(1) 0.058(4) Uani 1.00 1 d . 0
H1 H 0.6419 0.0997 0.5406 0.062 Uiso 1.00 1 c R 0
H2 H 0.7980 0.0066 0.6652 0.068 Uiso 1.00 1 c R 0
H3 H 0.7350 -0.0247 0.7417 0.068 Uiso 1.00 1 c R 0
H4 H 0.8118 0.1122 0.7719 0.068 Uiso 1.00 1 c R 0
H5 H 0.6868 0.4341 0.9584 0.047 Uiso 1.00 1 c R 0
H6 H 0.8401 0.5540 1.0613 0.069 Uiso 1.00 1 c R 0
H7 H 0.7615 0.6893 1.0265 0.069 Uiso 1.00 1 c R 0
H8 H 0.8253 0.6544 0.9514 0.069 Uiso 1.00 1 c R 0

loop_
_atom_site_aniso_label
_atom_site_aniso_U_11
_atom_site_aniso_U_22
_atom_site_aniso_U_33
_atom_site_aniso_U_12
_atom_site_aniso_U_13
_atom_site_aniso_U_23
Ta1 0.0289(2) 0.0279(2) 0.0463(3) 0.0013(5) 0.0140(2) -0.0005(5)
O1 0.024(5) 0.030(5) 0.055(6) -0.009(4) 0.008(4) -0.001(4)
O2 0.043(7) 0.038(6) 0.090(8) 0.003(5) 0.007(6) 0.004(5)
O3 0.046(7) 0.027(6) 0.044(6) 0.010(5) 0.019(5) 0.006(5)
O4 0.026(5) 0.030(5) 0.051(6) 0.012(4) 0.018(4) 0.002(4)
O5 0.055(7) 0.050(6) 0.058(6) 0.010(5) 0.019(5) -0.007(5)
O6 0.041(4) 0.042(7) 0.035(4) 0.020(7) 0.017(3) 0.001(6)
O7 0.021(5) 0.03(1) 0.041(6) 0.0000 -0.003(4) 0.0000
O8 0.034(6) 0.043(6) 0.063(6) 0.000(5) 0.026(5) -0.003(5)
O9 0.047(7) 0.034(6) 0.050(7) 0.008(5) 0.021(5) 0.002(5)
O10 0.07(1) 0.050(9) 0.07(1) 0.0000 0.036(9) 0.0000
O11 0.041(5) 0.06(1) 0.058(5) -0.001(5) 0.019(5) -0.003(5)
N1 0.033(6) 0.051(7) 0.049(7) -0.004(6) 0.018(5) 0.017(5)
N2 0.039(7) 0.039(6) 0.049(7) -0.001(5) 0.020(6) -0.000(5)
C1 0.05(1) 0.026(7) 0.07(1) -0.012(7) 0.010(8) -0.001(7)
C2 0.034(9) 0.043(9) 0.061(9) -0.000(7) 0.005(7) -0.011(7)
C3 0.06(1) 0.038(8) 0.07(1) 0.016(8) 0.033(9) 0.014(7)
C4 0.041(8) 0.029(7) 0.053(9) 0.005(6) 0.023(7) -0.007(6)
C5 0.033(7) 0.036(7) 0.051(7) -0.008(5) 0.023(6) -0.006(5)
C6 0.07(1) 0.06(1) 0.06(1) -0.004(8) 0.038(9) -0.028(8)

loop_
_atom_type_symbol
_atom_type_description
_atom_type_scat_dispersion_real
_atom_type_scat_dispersion_imag
_atom_type_scat_source
C C 0.003 0.002
;
International Tables for Crystallography
(1992, Vol. C, Tables 4.2.6.8 and 6.1.1.4)
;
H H 0.000 0.000
;
International Tables for Crystallography
(1992, Vol. C, Table 6.1.1.4)
;
N N 0.006 0.003
;
International Tables for Crystallography
(1992, Vol. C, Tables 4.2.6.8 and 6.1.1.4)
;
O O 0.011 0.006
;
International Tables for Crystallography
(1992, Vol. C, Tables 4.2.6.8 and 6.1.1.4)
;
Ta Ta -0.705 6.523
;
International Tables for Crystallography
(1992, Vol. C, Tables 4.2.6.8 and 6.1.1.4)
;

loop_
_geom_angle_atom_site_label_1
_geom_angle_atom_site_label_2
_geom_angle_atom_site_label_3
_geom_angle
_geom_angle_site_symmetry_2
_geom_angle_site_symmetry_3
O3 Ta1 O1 75.8(5) . .
O4 Ta1 O1 81.0(4) . .
O6 Ta1 O1 86.0(5) . .
O7 Ta1 O1 83.4(4) . .
O8 Ta1 O1 153.6(4) . .
O9 Ta1 O1 162.6(5) . .
Ta1 O1 C1 116(1) . .
O4 Ta1 O3 153.9(5) . .
O6 Ta1 O3 91.9(5) . .
O7 Ta1 O3 105.2(4) . .
O8 Ta1 O3 78.1(5) . .
O9 Ta1 O3 121.2(6) . .
Ta1 O3 C2 122(1) . .
O6 Ta1 O4 74.6(4) . .
O7 Ta1 O4 83.5(3) . .
O8 Ta1 O4 125.4(4) . .
O9 Ta1 O4 81.7(5) . .
Ta1 O4 C4 117.4(9) . .
O7 Ta1 O6 156.9(3) . .
O8 Ta1 O6 98.9(4) . .
O9 Ta1 O6 89.6(6) . .
Ta1 O6 C5 123.5(8) . .
O8 Ta1 O7 99.7(3) . .
O9 Ta1 O7 94.3(4) . .
Ta1 O7 Ta1 163.9(7) . 65602
Ta1 O8 O9 71.5(7) . .
O9 Ta1 O8 43.8(5) . .
Ta1 O9 O8 64.8(6) . .
O1 C1 C2 115(1) . .
O1 C1 O2 121(1) . .
O2 C1 C2 123(1) . .
O3 C2 C1 109(1) . .
O3 C2 H1 107.8927 . .
O3 C2 C3 112(1) . .
O4 C4 C5 116(1) . .
O4 C4 O5 123(1) . .
O5 C4 C5 120(1) . .
O6 C5 C4 107(1) . .
O6 C5 H5 108.7292 . .
O6 C5 C6 109(1) . .
O7 Ta1 O1 83.4(4) 65602 65602
O7 Ta1 O3 105.2(4) 65602 65602
O7 Ta1 O4 83.5(3) 65602 65602
O7 Ta1 O8 99.7(3) 65602 65602
O7 Ta1 O9 94.3(4) 65602 65602
C1 C2 H1 107.8929 . .
C1 C2 C3 111(1) . .
H1 C2 C3 107.8972 . .
C2 C3 H3 109.4740 . .
C2 C3 H4 109.4755 . .
C2 C3 H2 109.4702 . .
H3 C3 H2 109.4682 . .
H4 C3 H2 109.4676 . .
H4 C3 H3 109.4717 . .
C4 C5 H5 108.7263 . .
C4 C5 C6 113(1) . .
H5 C5 C6 108.7312 . .
C5 C6 H7 109.4704 . .
C5 C6 H8 109.4745 . .
C5 C6 H6 109.4722 . .
H7 C6 H6 109.4709 . .
H8 C6 H6 109.4669 . .
H8 C6 H7 109.4725 . .

loop_
_geom_bond_atom_site_label_1
_geom_bond_atom_site_label_2
_geom_bond_distance
_geom_bond_site_symmetry_2
Ta1 O1 2.15(1) .
Ta1 O3 1.99(1) .
Ta1 O4 2.14(1) .
Ta1 O6 1.999(7) .
Ta1 O7 1.919(2) .
Ta1 O8 1.94(1) .
Ta1 O9 2.04(1) .
O1 C1 1.33(2) .
O2 C1 1.25(2) .
O3 C2 1.42(2) .
O4 C4 1.28(2) .
O5 C4 1.27(2) .
O6 C5 1.40(2) .
O7 Ta1 1.919(2) 65602
O8 O9 1.49(2) .
C1 C2 1.50(3) .
C2 C3 1.52(2) .
C2 H1 0.9800 .
C3 H2 0.9600 .
C3 H3 0.9600 .
C3 H4 0.9600 .
C4 C5 1.51(2) .
C5 C6 1.53(2) .
C5 H5 0.9800 .
C6 H6 0.9601 .
C6 H7 0.9601 .
C6 H8 0.9600 .

loop_
_geom_contact_atom_site_label_1
_geom_contact_atom_site_label_2
_geom_contact_distance
_geom_contact_site_symmetry_2
Ta1 C1 2.99(1) .
Ta1 C2 3.00(2) .
Ta1 C4 2.95(2) .
Ta1 C5 3.00(1) .
Ta1 H1 3.5878 .
Ta1 H5 3.5876 .
O1 O2 2.24(1) .
O1 O3 2.55(2) .
O1 O4 2.78(1) .
O1 O6 2.83(1) .
O1 O7 2.71(1) .
O1 N1 2.84(2) 44503
O1 C2 2.40(2) .
O1 C3 3.51(2) .
O1 C4 3.45(2) .
O1 C5 3.50(1) .
O1 H1 2.9810 .
O1 H1 3.1757 65602
O1 H5 3.5120 .
O2 O3 3.57(2) .
O2 O11 3.45(2) 44503
O2 N1 3.22(2) 44503
O2 N2 2.78(1) 64602
O2 C2 2.43(2) .
O2 C2 3.58(2) 65602
O2 C3 2.99(2) .
O2 H1 2.6917 .
O2 H1 2.7191 65602
O2 H3 2.5793 .
O2 H4 3.5566 .
O3 O6 2.87(2) .
O3 O7 3.10(1) .
O3 O8 2.48(2) .
O3 O9 3.51(2) .
O3 N2 2.87(2) 64604
O3 C1 2.38(2) .
O3 C3 2.44(2) .
O3 H1 1.9532 .
O3 H2 2.8495 .
O3 H3 3.2041 .
O3 H4 2.4843 .
O4 O5 2.24(2) .
O4 O6 2.51(1) .
O4 O7 2.70(1) .
O4 O9 2.73(2) .
O4 N2 2.83(1) 65602
O4 C5 2.38(1) .
O4 C6 3.55(2) .
O4 H2 3.2036 45503
O4 H4 3.5015 45503
O4 H5 2.9375 .
O5 O6 3.52(2) .
O5 O10 3.00(2) 44503
O5 O11 2.75(1) 45503
O5 C5 2.40(2) .
O5 C6 3.00(2) .
O5 H4 3.0417 45503
O5 H5 2.7001 .
O5 H7 2.6067 .
O5 H8 3.5429 .
O6 O8 3.00(2) .
O6 O9 2.85(2) .
O6 O11 2.77(1) .
O6 C1 3.49(2) .
O6 C2 3.58(2) .
O6 C4 2.34(2) .
O6 C6 2.39(2) .
O6 H4 3.4643 .
O6 H5 1.9476 .
O6 H6 2.8016 .
O6 H7 3.1646 .
O6 H8 2.4262 .
O7 O1 2.71(1) 65602
O7 O3 3.10(1) 65602
O7 O4 2.70(1) 65602
O7 O8 2.95(1) .
O7 O8 2.95(1) 65602
O7 O9 2.90(1) .
O7 O9 2.90(1) 65602
O7 N2 3.44(2) .
O7 N2 3.44(2) 65602
O8 O11 3.54(1) .
O8 N1 3.02(1) .
O8 N2 3.04(1) .
O8 N2 3.34(2) 64604
O8 H1 2.9513 65604
O8 H2 3.1144 65604
O9 N1 2.90(2) .
O9 N2 2.78(2) .
O9 C3 3.56(2) 56501
O9 C4 3.30(2) .
O9 C5 3.50(2) .
O9 H2 3.3501 56501
O9 H3 2.9320 56501
O9 H8 3.3787 .
O10 O5 3.00(2) 55503
O10 N1 2.74(1) .
O10 C4 3.29(2) 55503
O10 C5 3.54(2) 55503
O10 H4 3.4797 56501
O10 H5 2.8741 55503
O10 H8 3.1053 .
O11 O2 3.45(2) 55503
O11 O5 2.75(1) 54503
O11 N1 2.92(2) .
O11 N2 3.54(2) 64604
O11 C6 3.48(2) .
O11 H4 3.2803 .
O11 H6 3.3744 .
O11 H8 3.0082 .
N1 O1 2.84(2) 55503
N1 O2 3.22(2) 55503
N1 C1 3.43(3) 55503
N1 C3 3.46(2) 56501
N1 H2 3.0024 56501
N1 H3 3.1783 56501
N1 H8 2.8428 .
N2 O2 2.78(1) 66602
N2 O3 2.87(2) 65604
N2 O4 2.83(1) 65602
N2 O8 3.34(2) 65604
N2 O11 3.54(2) 65604
N2 H1 3.1089 56501
N2 H2 3.2757 65604
N2 H4 3.4216 65604
C1 N1 3.43(3) 44503
C1 C1 3.49(2) 65602
C1 C3 2.49(3) .
C1 H1 2.0311 .
C1 H1 2.9722 65602
C1 H2 3.2575 .
C1 H3 2.4937 .
C1 H4 2.9157 .
C2 O2 3.58(2) 65602
C2 H2 2.0464 .
C2 H3 2.0464 .
C2 H4 2.0464 .
C3 O9 3.56(2) 54501
C3 N1 3.46(2) 54501
C3 H1 2.0419 .
C4 O10 3.29(2) 44503
C4 C6 2.54(2) .
C4 H4 3.5846 45503
C4 H5 2.0438 .
C4 H6 3.3092 .
C4 H7 2.5753 .
C4 H8 2.9465 .
C5 O10 3.54(2) 44503
C5 H6 2.0581 .
C5 H7 2.0581 .
C5 H8 2.0581 .
C6 H5 2.0635 .
